data_1505829
loop_
_publ_author_name
'Liu, Yanqin'
'Luo, Shengjun'
'Fu, Xingnian'
'Fang, Fang'
'Zhuang, Zeyang'
'Xiong, Wanting'
'Jia, Xueshun'
'Zhai, Hongbin'

_publ_section_title
;
 Facile construction of the pentacyclic framework of subincanadine B.
 Synthesis of 20-deethylenylated subincanadine B and
 19,20-dihydrosubincanadine B.
;
_journal_issue 1
_journal_name_full 'Organic letters'
_journal_page_first 115
_journal_page_last 118
_journal_paper_doi 10.1021/ol0526367
_journal_volume 8
_journal_year 2006
_chemical_formula_sum 'C20 H29 Cl N2 O2'
_chemical_formula_weight 364.90
_chemical_name_systematic
; 
 ? 
;
_space_group_IT_number 14
_symmetry_cell_setting monoclinic
_symmetry_space_group_name_Hall '-P 2yn'
_symmetry_space_group_name_H-M 'P 1 21/n 1'
_atom_sites_solution_hydrogens geom
_atom_sites_solution_primary direct
_atom_sites_solution_secondary difmap
_audit_creation_method SHELXL-97
_cell_angle_alpha 90.00
_cell_angle_beta 101.196(2)
_cell_angle_gamma 90.00
_cell_formula_units_Z 4
_cell_length_a 9.6531(10)
_cell_length_b 10.8282(11)
_cell_length_c 18.872(2)
_cell_measurement_reflns_used 2609
_cell_measurement_temperature 293(2)
_cell_measurement_theta_max 49.285
_cell_measurement_theta_min 4.358
_cell_volume 1935.1(3)
_computing_cell_refinement 'Bruker SMART'
_computing_data_collection 'Bruker SMART'
_computing_data_reduction 'Bruker SHELXTL'
_computing_molecular_graphics 'Bruker SHELXTL'
_computing_publication_material 'Bruker SHELXTL'
_computing_structure_refinement 'SHELXL-97 (Sheldrick, 1997)'
_computing_structure_solution 'SHELXS-97 (Sheldrick, 1990)'
_diffrn_ambient_temperature 293(2)
_diffrn_measured_fraction_theta_full 0.986
_diffrn_measured_fraction_theta_max 0.986
_diffrn_measurement_device_type 'CCD area detector'
_diffrn_measurement_method 'phi and omega scans'
_diffrn_radiation_monochromator graphite
_diffrn_radiation_source 'fine-focus sealed tube'
_diffrn_radiation_type MoK\a
_diffrn_radiation_wavelength 0.71073
_diffrn_reflns_av_R_equivalents 0.0569
_diffrn_reflns_av_sigmaI/netI 0.0597
_diffrn_reflns_limit_h_max 12
_diffrn_reflns_limit_h_min -11
_diffrn_reflns_limit_k_max 8
_diffrn_reflns_limit_k_min -14
_diffrn_reflns_limit_l_max 22
_diffrn_reflns_limit_l_min -24
_diffrn_reflns_number 11342
_diffrn_reflns_theta_full 27.50
_diffrn_reflns_theta_max 27.50
_diffrn_reflns_theta_min 2.18
_exptl_absorpt_coefficient_mu 0.213
_exptl_absorpt_correction_T_max 1.00000
_exptl_absorpt_correction_T_min 0.88819
_exptl_absorpt_correction_type empirical
_exptl_crystal_colour colorless
_exptl_crystal_density_diffrn 1.253
_exptl_crystal_density_method 'not measured'
_exptl_crystal_F_000 784
_exptl_crystal_size_max 0.508
_exptl_crystal_size_mid 0.443
_exptl_crystal_size_min 0.357
_refine_diff_density_max 0.415
_refine_diff_density_min -0.261
_refine_diff_density_rms 0.053
_refine_ls_extinction_method none
_refine_ls_goodness_of_fit_ref 1.001
_refine_ls_hydrogen_treatment mixed
_refine_ls_matrix_type full
_refine_ls_number_parameters 266
_refine_ls_number_reflns 4389
_refine_ls_number_restraints 1
_refine_ls_restrained_S_all 1.001
_refine_ls_R_factor_all 0.0828
_refine_ls_R_factor_gt 0.0577
_refine_ls_shift/su_max 0.001
_refine_ls_shift/su_mean 0.000
_refine_ls_structure_factor_coef Fsqd
_refine_ls_weighting_details 'calc w=1/[\s^2^(Fo^2^)+(0.0820P)^2^+0.0000P] where P=(Fo^2^+2Fc^2^)/3'
_refine_ls_weighting_scheme calc
_refine_ls_wR_factor_gt 0.1459
_refine_ls_wR_factor_ref 0.1590
_reflns_number_gt 3077
_reflns_number_total 4389
_reflns_threshold_expression >2sigma(I)
_cod_data_source_file ol0526367si20051126_013940.cif
_cod_data_source_block cd25218
_cod_depositor_comments
;
The following automatic conversions were performed:

'_symmetry_cell_setting' value 'Monoclinic' changed to 'monoclinic'
according to /home/saulius/struct/CIF-dictionaries/cif_core.dic
dictionary named 'cif_core.dic' version 2.4.1 from 2010-06-29.

Automatic conversion script
Id: cif_fix_values 1715 2011-07-08 13:25:40Z adriana 
;
_cod_original_sg_symbol_H-M P2(1)/n
_cod_database_code 1505829

loop_
_symmetry_equiv_pos_as_xyz
'x, y, z'
'-x+1/2, y+1/2, -z+1/2'
'-x, -y, -z'
'x-1/2, -y-1/2, z-1/2'

loop_
_atom_site_label
_atom_site_type_symbol
_atom_site_fract_x
_atom_site_fract_y
_atom_site_fract_z
_atom_site_U_iso_or_equiv
_atom_site_adp_type
_atom_site_occupancy
_atom_site_symmetry_multiplicity
_atom_site_calc_flag
_atom_site_refinement_flags
Cl Cl 1.01493(6) 0.04452(6) 0.79371(4) 0.0545(2) Uani 1 1 d .
O1 O 0.71224(17) 0.14728(14) 0.76755(9) 0.0417(4) Uani 1 1 d D
O2 O 0.1753(3) 0.1853(2) 0.93508(15) 0.0971(8) Uani 1 1 d .
H2 H 0.1400 0.1405 0.9014 0.146 Uiso 1 1 calc R
N1 N 0.40359(19) 0.23072(17) 0.66447(9) 0.0320(4) Uani 1 1 d .
N4 N 0.45105(17) -0.08688(15) 0.74036(9) 0.0326(4) Uani 1 1 d .
C2 C 0.3865(2) 0.11225(18) 0.68779(11) 0.0284(4) Uani 1 1 d .
C3 C 0.5430(3) -0.1426(2) 0.80695(14) 0.0420(6) Uani 1 1 d .
C5 C 0.2992(2) -0.1239(2) 0.72950(14) 0.0414(6) Uani 1 1 d .
H5A H 0.2611 -0.0992 0.7713 0.050 Uiso 1 1 calc R
H5B H 0.2920 -0.2130 0.7253 0.050 Uiso 1 1 calc R
C6 C 0.2124(2) -0.0647(2) 0.66194(13) 0.0407(5) Uani 1 1 d .
H6A H 0.2193 -0.1147 0.6201 0.049 Uiso 1 1 calc R
H6B H 0.1140 -0.0617 0.6662 0.049 Uiso 1 1 calc R
C7 C 0.2631(2) 0.06348(19) 0.65122(11) 0.0311(5) Uani 1 1 d .
C8 C 0.1980(2) 0.15620(19) 0.60177(11) 0.0325(5) Uani 1 1 d .
C9 C 0.0712(3) 0.1633(3) 0.55094(13) 0.0440(6) Uani 1 1 d .
C10 C 0.0394(3) 0.2700(3) 0.51198(13) 0.0534(7) Uani 1 1 d .
C11 C 0.1315(3) 0.3684(3) 0.52138(13) 0.0550(7) Uani 1 1 d .
H11 H 0.1082 0.4389 0.4934 0.066 Uiso 1 1 calc R
C12 C 0.2572(3) 0.3662(2) 0.57081(13) 0.0454(6) Uani 1 1 d .
C13 C 0.2885(2) 0.25902(19) 0.61090(11) 0.0337(5) Uani 1 1 d .
C14 C 0.6747(3) -0.0595(2) 0.81808(14) 0.0414(6) Uani 1 1 d .
C15 C 0.6398(2) 0.03492(18) 0.75563(11) 0.0322(5) Uani 1 1 d .
C16 C 0.4788(2) 0.05178(18) 0.75132(11) 0.0288(4) Uani 1 1 d .
C17 C 0.4400(3) 0.1042(2) 0.81994(12) 0.0422(6) Uani 1 1 d .
H17A H 0.4701 0.1887 0.8258 0.063 Uiso 1 1 calc R
H17B H 0.4858 0.0569 0.8609 0.063 Uiso 1 1 calc R
H17C H 0.3395 0.1000 0.8163 0.063 Uiso 1 1 calc R
C18 C 0.6938(4) -0.0336(3) 0.55834(17) 0.0833(11) Uani 1 1 d .
H18A H 0.7793 -0.0795 0.5742 0.125 Uiso 1 1 calc R
H18B H 0.7050 0.0200 0.5193 0.125 Uiso 1 1 calc R
H18C H 0.6173 -0.0898 0.5421 0.125 Uiso 1 1 calc R
C19 C 0.6621(3) 0.0426(2) 0.62030(13) 0.0500(6) Uani 1 1 d .
H19A H 0.5732 0.0856 0.6047 0.060 Uiso 1 1 calc R
H19B H 0.7355 0.1043 0.6335 0.060 Uiso 1 1 calc R
C20 C 0.6530(2) -0.03559(19) 0.68660(12) 0.0363(5) Uani 1 1 d .
H20 H 0.7369 -0.0885 0.6973 0.044 Uiso 1 1 calc R
C21 C 0.5209(2) -0.11827(19) 0.67676(12) 0.0366(5) Uani 1 1 d .
H21A H 0.4579 -0.1005 0.6313 0.044 Uiso 1 1 calc R
H21B H 0.5470 -0.2049 0.6777 0.044 Uiso 1 1 calc R
C22 C 0.1047(6) 0.1680(4) 0.9930(2) 0.1191(17) Uani 1 1 d .
H20A H 0.1007 0.0814 1.0034 0.179 Uiso 1 1 calc R
H20B H 0.0106 0.2003 0.9803 0.179 Uiso 1 1 calc R
H20C H 0.1548 0.2105 1.0349 0.179 Uiso 1 1 calc R
H1 H 0.465(2) 0.283(2) 0.6821(11) 0.031(6) Uiso 1 1 d .
H1A H 0.7970(19) 0.128(2) 0.7771(14) 0.058(8) Uiso 1 1 d D
H3A H 0.485(3) -0.139(2) 0.8433(14) 0.047(7) Uiso 1 1 d .
H3B H 0.560(3) -0.225(3) 0.7965(13) 0.052(7) Uiso 1 1 d .
H9 H 0.008(3) 0.093(2) 0.5466(13) 0.050(7) Uiso 1 1 d .
H10 H -0.048(3) 0.281(2) 0.4789(14) 0.058(7) Uiso 1 1 d .
H12 H 0.325(3) 0.431(2) 0.5748(12) 0.044(7) Uiso 1 1 d .
H14A H 0.695(2) -0.0195(19) 0.8639(12) 0.034(6) Uiso 1 1 d .
H14B H 0.756(3) -0.106(2) 0.8134(13) 0.053(7) Uiso 1 1 d .

loop_
_atom_site_aniso_label
_atom_site_aniso_U_11
_atom_site_aniso_U_22
_atom_site_aniso_U_33
_atom_site_aniso_U_23
_atom_site_aniso_U_13
_atom_site_aniso_U_12
Cl 0.0358(3) 0.0513(4) 0.0733(5) -0.0012(3) 0.0027(3) 0.0083(3)
O1 0.0309(9) 0.0333(9) 0.0561(10) 0.0002(7) -0.0032(7) -0.0028(7)
O2 0.103(2) 0.0838(19) 0.0931(19) -0.0010(14) -0.0103(16) -0.0127(14)
N1 0.0304(9) 0.0262(9) 0.0364(10) 0.0012(8) -0.0011(7) -0.0030(7)
N4 0.0328(9) 0.0260(9) 0.0387(10) 0.0040(7) 0.0063(8) -0.0004(7)
C2 0.0259(10) 0.0260(11) 0.0328(11) -0.0004(8) 0.0044(8) 0.0018(8)
C3 0.0435(14) 0.0371(14) 0.0446(14) 0.0147(11) 0.0063(11) 0.0064(10)
C5 0.0330(12) 0.0332(12) 0.0590(15) 0.0042(10) 0.0117(10) -0.0078(9)
C6 0.0310(11) 0.0358(13) 0.0535(14) -0.0048(10) 0.0036(10) -0.0063(9)
C7 0.0270(10) 0.0309(11) 0.0343(11) -0.0036(9) 0.0034(8) -0.0005(8)
C8 0.0306(11) 0.0346(12) 0.0307(11) -0.0069(9) 0.0018(8) 0.0025(9)
C9 0.0369(13) 0.0522(16) 0.0392(13) -0.0111(11) -0.0022(10) 0.0026(11)
C10 0.0476(15) 0.0679(19) 0.0371(14) -0.0007(12) -0.0105(11) 0.0150(13)
C11 0.0674(18) 0.0539(17) 0.0384(14) 0.0098(12) -0.0029(12) 0.0184(14)
C12 0.0520(15) 0.0396(14) 0.0410(13) 0.0074(11) 0.0005(11) 0.0052(12)
C13 0.0346(11) 0.0358(12) 0.0290(11) 0.0004(9) 0.0021(8) 0.0059(9)
C14 0.0349(12) 0.0416(14) 0.0438(14) 0.0082(11) -0.0023(10) 0.0080(10)
C15 0.0270(10) 0.0296(11) 0.0379(12) 0.0016(9) 0.0010(8) 0.0023(8)
C16 0.0290(10) 0.0249(10) 0.0316(11) 0.0007(8) 0.0036(8) 0.0003(8)
C17 0.0453(13) 0.0447(14) 0.0355(12) -0.0023(10) 0.0052(10) 0.0090(11)
C18 0.099(3) 0.099(3) 0.062(2) -0.0095(18) 0.0401(19) 0.006(2)
C19 0.0530(15) 0.0525(16) 0.0494(15) 0.0007(12) 0.0219(12) -0.0042(12)
C20 0.0312(11) 0.0332(12) 0.0455(13) 0.0005(9) 0.0102(9) 0.0045(9)
C21 0.0380(12) 0.0284(11) 0.0434(12) -0.0050(9) 0.0076(10) 0.0031(9)
C22 0.191(5) 0.092(3) 0.083(3) -0.011(2) 0.046(3) 0.033(3)

loop_
_atom_type_symbol
_atom_type_description
_atom_type_scat_dispersion_real
_atom_type_scat_dispersion_imag
_atom_type_scat_source
C C 0.0033 0.0016 'International Tables Vol C Tables 4.2.6.8 and 6.1.1.4'
H H 0.0000 0.0000 'International Tables Vol C Tables 4.2.6.8 and 6.1.1.4'
N N 0.0061 0.0033 'International Tables Vol C Tables 4.2.6.8 and 6.1.1.4'
O O 0.0106 0.0060 'International Tables Vol C Tables 4.2.6.8 and 6.1.1.4'
Cl Cl 0.1484 0.1585 'International Tables Vol C Tables 4.2.6.8 and 6.1.1.4'

loop_
_geom_angle_atom_site_label_1
_geom_angle_atom_site_label_2
_geom_angle_atom_site_label_3
_geom_angle
C15 O1 H1A 104.7(18)
C22 O2 H2 109.5
C2 N1 C13 108.12(17)
C2 N1 H1 128.3(15)
C13 N1 H1 123.0(15)
C5 N4 C3 114.06(17)
C5 N4 C21 113.85(17)
C3 N4 C21 106.66(17)
C5 N4 C16 114.97(16)
C3 N4 C16 102.66(16)
C21 N4 C16 103.43(15)
C7 C2 N1 110.29(17)
C7 C2 C16 124.18(18)
N1 C2 C16 124.99(17)
N4 C3 C14 102.47(18)
N4 C3 H3A 104.1(14)
C14 C3 H3A 117.1(14)
N4 C3 H3B 107.6(15)
C14 C3 H3B 114.3(17)
H3A C3 H3B 110(2)
N4 C5 C6 111.52(18)
N4 C5 H5A 109.3
C6 C5 H5A 109.3
N4 C5 H5B 109.3
C6 C5 H5B 109.3
H5A C5 H5B 108.0
C7 C6 C5 111.21(18)
C7 C6 H6A 109.4
C5 C6 H6A 109.4
C7 C6 H6B 109.4
C5 C6 H6B 109.4
H6A C6 H6B 108.0
C2 C7 C8 106.77(18)
C2 C7 C6 124.56(19)
C8 C7 C6 128.65(18)
C9 C8 C13 118.6(2)
C9 C8 C7 134.4(2)
C13 C8 C7 107.00(17)
C10 C9 C8 119.2(2)
C10 C9 H9 123.0(14)
C8 C9 H9 117.7(14)
C9 C10 C11 120.7(2)
C9 C10 H10 122.5(16)
C11 C10 H10 116.7(16)
C10 C11 C12 122.3(2)
C10 C11 H11 118.8
C12 C11 H11 118.8
C11 C12 C13 117.0(2)
C11 C12 H12 122.7(14)
C13 C12 H12 120.1(14)
N1 C13 C12 130.0(2)
N1 C13 C8 107.81(18)
C12 C13 C8 122.2(2)
C3 C14 C15 103.32(17)
C3 C14 H14A 114.3(14)
C15 C14 H14A 111.5(13)
C3 C14 H14B 110.6(15)
C15 C14 H14B 110.0(15)
H14A C14 H14B 107.2(19)
O1 C15 C20 116.54(18)
O1 C15 C14 115.08(17)
C20 C15 C14 106.01(18)
O1 C15 C16 111.74(16)
C20 C15 C16 105.16(16)
C14 C15 C16 100.70(17)
C2 C16 C17 108.09(16)
C2 C16 N4 105.01(15)
C17 C16 N4 114.43(17)
C2 C16 C15 121.85(17)
C17 C16 C15 114.08(17)
N4 C16 C15 92.23(14)
C16 C17 H17A 109.5
C16 C17 H17B 109.5
H17A C17 H17B 109.5
C16 C17 H17C 109.5
H17A C17 H17C 109.5
H17B C17 H17C 109.5
C19 C18 H18A 109.5
C19 C18 H18B 109.5
H18A C18 H18B 109.5
C19 C18 H18C 109.5
H18A C18 H18C 109.5
H18B C18 H18C 109.5
C18 C19 C20 112.6(2)
C18 C19 H19A 109.1
C20 C19 H19A 109.1
C18 C19 H19B 109.1
C20 C19 H19B 109.1
H19A C19 H19B 107.8
C19 C20 C15 116.52(19)
C19 C20 C21 113.67(19)
C15 C20 C21 100.82(17)
C19 C20 H20 108.5
C15 C20 H20 108.5
C21 C20 H20 108.5
N4 C21 C20 104.96(16)
N4 C21 H21A 110.8
C20 C21 H21A 110.8
N4 C21 H21B 110.8
C20 C21 H21B 110.8
H21A C21 H21B 108.8
O2 C22 H20A 109.5
O2 C22 H20B 109.5
H20A C22 H20B 109.5
O2 C22 H20C 109.5
H20A C22 H20C 109.5
H20B C22 H20C 109.5

loop_
_geom_bond_atom_site_label_1
_geom_bond_atom_site_label_2
_geom_bond_distance
O1 C15 1.400(2)
O1 H1A 0.830(17)
O2 C22 1.409(5)
O2 H2 0.8200
N1 C2 1.376(3)
N1 C13 1.383(3)
N1 H1 0.84(2)
N4 C5 1.495(3)
N4 C3 1.516(3)
N4 C21 1.525(3)
N4 C16 1.532(3)
C2 C7 1.362(3)
C2 C16 1.498(3)
C3 C14 1.538(3)
C3 H3A 0.97(3)
C3 H3B 0.93(3)
C5 C6 1.524(3)
C5 H5A 0.9700
C5 H5B 0.9700
C6 C7 1.498(3)
C6 H6A 0.9700
C6 H6B 0.9700
C7 C8 1.430(3)
C8 C9 1.403(3)
C8 C13 1.405(3)
C9 C10 1.371(4)
C9 H9 0.96(3)
C10 C11 1.378(4)
C10 H10 0.95(3)
C11 C12 1.380(3)
C11 H11 0.9300
C12 C13 1.387(3)
C12 H12 0.95(2)
C14 C15 1.547(3)
C14 H14A 0.95(2)
C14 H14B 0.95(3)
C15 C20 1.537(3)
C15 C16 1.551(3)
C16 C17 1.526(3)
C17 H17A 0.9600
C17 H17B 0.9600
C17 H17C 0.9600
C18 C19 1.510(4)
C18 H18A 0.9600
C18 H18B 0.9600
C18 H18C 0.9600
C19 C20 1.527(3)
C19 H19A 0.9700
C19 H19B 0.9700
C20 C21 1.540(3)
C20 H20 0.9800
C21 H21A 0.9700
C21 H21B 0.9700
C22 H20A 0.9600
C22 H20B 0.9600
C22 H20C 0.9600

loop_
_geom_torsion_atom_site_label_1
_geom_torsion_atom_site_label_2
_geom_torsion_atom_site_label_3
_geom_torsion_atom_site_label_4
_geom_torsion
C13 N1 C2 C7 -0.5(2)
C13 N1 C2 C16 -172.29(19)
C5 N4 C3 C14 -162.4(2)
C21 N4 C3 C14 71.0(2)
C16 N4 C3 C14 -37.4(2)
C3 N4 C5 C6 179.8(2)
C21 N4 C5 C6 -57.4(2)
C16 N4 C5 C6 61.6(2)
N4 C5 C6 C7 -36.2(3)
N1 C2 C7 C8 0.0(2)
C16 C2 C7 C8 171.93(18)
N1 C2 C7 C6 178.8(2)
C16 C2 C7 C6 -9.3(3)
C5 C6 C7 C2 12.2(3)
C5 C6 C7 C8 -169.3(2)
C2 C7 C8 C9 -178.8(2)
C6 C7 C8 C9 2.5(4)
C2 C7 C8 C13 0.4(2)
C6 C7 C8 C13 -178.3(2)
C13 C8 C9 C10 -0.1(3)
C7 C8 C9 C10 179.1(2)
C8 C9 C10 C11 1.2(4)
C9 C10 C11 C12 -1.4(4)
C10 C11 C12 C13 0.6(4)
C2 N1 C13 C12 -179.9(2)
C2 N1 C13 C8 0.7(2)
C11 C12 C13 N1 -178.8(2)
C11 C12 C13 C8 0.5(4)
C9 C8 C13 N1 178.68(19)
C7 C8 C13 N1 -0.7(2)
C9 C8 C13 C12 -0.8(3)
C7 C8 C13 C12 179.9(2)
N4 C3 C14 C15 0.4(3)
C3 C14 C15 O1 156.2(2)
C3 C14 C15 C20 -73.4(2)
C3 C14 C15 C16 35.9(2)
C7 C2 C16 C17 -94.8(2)
N1 C2 C16 C17 76.0(2)
C7 C2 C16 N4 27.8(3)
N1 C2 C16 N4 -161.48(19)
C7 C2 C16 C15 130.2(2)
N1 C2 C16 C15 -59.1(3)
C5 N4 C16 C2 -53.8(2)
C3 N4 C16 C2 -178.25(17)
C21 N4 C16 C2 70.92(18)
C5 N4 C16 C17 64.5(2)
C3 N4 C16 C17 -59.9(2)
C21 N4 C16 C17 -170.73(17)
C5 N4 C16 C15 -177.67(17)
C3 N4 C16 C15 57.89(18)
C21 N4 C16 C15 -52.94(17)
O1 C15 C16 C2 71.9(2)
C20 C15 C16 C2 -55.5(2)
C14 C15 C16 C2 -165.47(19)
O1 C15 C16 C17 -60.8(2)
C20 C15 C16 C17 171.84(17)
C14 C15 C16 C17 61.8(2)
O1 C15 C16 N4 -178.92(16)
C20 C15 C16 N4 53.75(17)
C14 C15 C16 N4 -56.25(18)
C18 C19 C20 C15 172.5(2)
C18 C19 C20 C21 -70.8(3)
O1 C15 C20 C19 -34.9(3)
C14 C15 C20 C19 -164.46(19)
C16 C15 C20 C19 89.4(2)
O1 C15 C20 C21 -158.46(17)
C14 C15 C20 C21 72.02(19)
C16 C15 C20 C21 -34.1(2)
C5 N4 C21 C20 160.94(17)
C3 N4 C21 C20 -72.4(2)
C16 N4 C21 C20 35.49(19)
C19 C20 C21 N4 -126.14(19)
C15 C20 C21 N4 -0.7(2)
